data_4339550
loop_
_publ_author_name
'Hayashi, Toshiki'
'Xiao, Xunwen'
'Fujiwara, Hideki'
'Sugimoto, Toyonari'
'Nakazumi, Hiroyuki'
'Noguchi, Satoru'
'Katori, Hiroko Aruga'

_publ_section_title
;
 Weak ferromagnetism in a semiconducting (ethylenedithiodiselena-
 dithiafulvalenoquinone-1,3-diselenolemethide)2.FeBr4 salt.
;
_journal_issue 21
_journal_name_full 'Inorganic chemistry'
_journal_page_first 8478
_journal_page_last 8480
_journal_paper_doi 10.1021/ic701260p
_journal_volume 46
_journal_year 2007
_chemical_formula_moiety 'C22 H12 Br4 Ga O2 S8 Se8 '
_chemical_formula_sum 'C22 H12 Br4 Ga O2 S8 Se8'
_chemical_formula_weight 1585.83
_space_group_IT_number 14
_symmetry_cell_setting monoclinic
_symmetry_Int_Tables_number 14
_symmetry_space_group_name_Hall '-P 2yab'
_symmetry_space_group_name_H-M 'P 1 21/a 1'
_cell_angle_alpha 90
_cell_angle_beta 100.1070(9)
_cell_angle_gamma 90
_cell_formula_units_Z 4
_cell_length_a 14.4459(5)
_cell_length_b 13.9377(4)
_cell_length_c 19.3784(6)
_cell_measurement_reflns_used 19448
_cell_measurement_temperature 296.1
_cell_measurement_theta_max 27.4
_cell_measurement_theta_min 3.1
_cell_volume 3841.2(2)
_computing_cell_refinement PROCESS-AUTO
_computing_data_collection PROCESS-AUTO
_computing_data_reduction CrystalStructure
_computing_publication_material 'CrystalStructure Ver. 3.5.1'
_computing_structure_refinement CRYSTALS
_computing_structure_solution SIR92
_diffrn_detector_area_resol_mean 10.00
_diffrn_measured_fraction_theta_full 0.9944
_diffrn_measured_fraction_theta_max 0.9944
_diffrn_measurement_device_type 'Rigaku RAXIS-RAPID'
_diffrn_measurement_method \w
_diffrn_radiation_type 'Mo K\a'
_diffrn_radiation_wavelength 0.7107
_diffrn_reflns_av_R_equivalents 0.129
_diffrn_reflns_limit_h_max 18
_diffrn_reflns_limit_h_min -18
_diffrn_reflns_limit_k_max 18
_diffrn_reflns_limit_k_min -18
_diffrn_reflns_limit_l_max 24
_diffrn_reflns_limit_l_min -25
_diffrn_reflns_number 74014
_diffrn_reflns_theta_full 27.42
_diffrn_reflns_theta_max 27.42
_exptl_absorpt_coefficient_mu 12.933
_exptl_absorpt_correction_type none
_exptl_crystal_colour black
_exptl_crystal_density_diffrn 2.742
_exptl_crystal_density_method 'not measured'
_exptl_crystal_description block
_exptl_crystal_F_000 2924.00
_exptl_crystal_size_max 0.50
_exptl_crystal_size_mid 0.20
_exptl_crystal_size_min 0.10
_refine_diff_density_max 0.80
_refine_diff_density_min -1.24
_refine_ls_extinction_method none
_refine_ls_goodness_of_fit_ref 0.937
_refine_ls_hydrogen_treatment refall
_refine_ls_number_parameters 418
_refine_ls_number_reflns 4003
_refine_ls_R_factor_gt 0.0370
_refine_ls_shift/su_max 0.0000
_refine_ls_structure_factor_coef F
_refine_ls_weighting_details
;
    Chebychev polynomial with 3 parameters (Carruthers & Watkin, 1979)
    12.7680    4.9453    11.1938
;
_refine_ls_weighting_scheme calc
_refine_ls_wR_factor_ref 0.0460
_reflns_number_gt 4003
_reflns_number_total 8694
_reflns_threshold_expression F^2^>2.0\s(F^2^)
_cod_data_source_file ic701260p-file005.cif
_cod_data_source_block '_(EDT-DSDTFVODS)2GaBr4'
_cod_original_formula_sum 'C22 H12 Br4 Ga O2 S8 Se8 '
_cod_database_code 4339550

loop_
_symmetry_equiv_pos_as_xyz
x,y,z
-x,-y,-z
-x+1/2,y+1/2,-z
x+1/2,-y+1/2,z

loop_
_atom_site_label
_atom_site_type_symbol
_atom_site_fract_x
_atom_site_fract_y
_atom_site_fract_z
_atom_site_U_iso_or_equiv
_atom_site_adp_type
_atom_site_occupancy
_atom_site_symmetry_multiplicity
_atom_site_calc_flag
Br(1) Br 0.81350(7) 0.46499(7) 0.42761(5) 0.0665(3) Uani 1.00 1 d
Br(2) Br 1.03680(7) 0.33051(7) 0.41034(5) 0.0703(3) Uani 1.00 1 d
Br(3) Br 0.81942(6) 0.19235(6) 0.44184(4) 0.0546(2) Uani 1.00 1 d
Br(4) Br 0.95942(7) 0.33410(7) 0.58699(4) 0.0607(3) Uani 1.00 1 d
Se(1) Se 0.88582(5) 0.35143(5) 1.07363(3) 0.0349(2) Uani 1.00 1 d
Se(2) Se 0.87444(5) 0.55768(5) 1.00245(3) 0.0349(2) Uani 1.00 1 d
Se(3) Se 0.72079(6) 0.23932(6) 0.66434(4) 0.0454(2) Uani 1.00 1 d
Se(4) Se 0.74891(6) 0.46416(6) 0.67546(4) 0.0470(2) Uani 1.00 1 d
Se(5) Se 0.66632(5) 0.50628(5) 1.08931(3) 0.0348(2) Uani 1.00 1 d
Se(6) Se 0.59733(6) 0.30657(5) 1.02164(4) 0.0431(2) Uani 1.00 1 d
Se(7) Se 0.51572(6) 0.60892(6) 0.67856(4) 0.0444(2) Uani 1.00 1 d
Se(8) Se 0.47578(6) 0.38929(6) 0.69709(4) 0.0501(2) Uani 1.00 1 d
Ga(1) Ga 0.90770(6) 0.33428(6) 0.46669(4) 0.0422(2) Uani 1.00 1 d
S(1) S 0.9723(1) 0.4348(1) 1.21819(9) 0.0413(5) Uani 1.00 1 d
S(2) S 0.9595(1) 0.6565(1) 1.1384(1) 0.0425(5) Uani 1.00 1 d
S(3) S 0.8072(1) 0.2582(1) 0.92237(9) 0.0434(5) Uani 1.00 1 d
S(4) S 0.7995(1) 0.4435(1) 0.84747(8) 0.0365(5) Uani 1.00 1 d
S(5) S 0.7067(1) 0.4218(1) 1.23745(9) 0.0386(5) Uani 1.00 1 d
S(6) S 0.6379(2) 0.2015(1) 1.1594(1) 0.0504(6) Uani 1.00 1 d
S(7) S 0.6229(1) 0.5998(1) 0.93278(9) 0.0406(5) Uani 1.00 1 d
S(8) S 0.5530(1) 0.4176(1) 0.86806(9) 0.0394(5) Uani 1.00 1 d
O(1) O 0.7703(4) 0.1724(4) 0.8003(3) 0.050(2) Uani 1.00 1 d
O(2) O 0.5827(4) 0.6794(3) 0.8085(3) 0.053(2) Uani 1.00 1 d
C(1) C 0.9302(5) 0.5445(5) 1.2533(4) 0.041(2) Uani 1.00 1 d
C(2) C 0.9764(6) 0.6333(5) 1.2315(4) 0.046(2) Uani 1.00 1 d
C(3) C 0.9346(5) 0.4593(5) 1.1293(3) 0.031(2) Uani 1.00 1 d
C(4) C 0.9281(5) 0.5462(5) 1.0989(3) 0.029(2) Uani 1.00 1 d
C(5) C 0.8603(5) 0.4242(4) 0.9901(3) 0.030(2) Uani 1.00 1 d
C(6) C 0.8272(5) 0.3824(5) 0.9274(3) 0.028(2) Uani 1.00 1 d
C(7) C 0.7839(5) 0.2495(4) 0.8289(4) 0.035(2) Uani 1.00 1 d
C(8) C 0.7779(5) 0.3419(5) 0.7943(3) 0.030(2) Uani 1.00 1 d
C(9) C 0.7548(5) 0.3462(5) 0.7221(3) 0.034(2) Uani 1.00 1 d
C(10) C 0.6924(6) 0.3158(7) 0.5831(4) 0.055(3) Uani 1.00 1 d
C(11) C 0.7049(6) 0.4094(7) 0.5878(4) 0.059(3) Uani 1.00 1 d
C(12) C 0.7521(7) 0.3060(6) 1.2628(4) 0.059(3) Uani 1.00 1 d
C(13) C 0.6803(8) 0.2255(6) 1.2499(4) 0.069(3) Uani 1.00 1 d
C(14) C 0.6641(5) 0.3989(5) 1.1489(4) 0.034(2) Uani 1.00 1 d
C(15) C 0.6384(5) 0.3142(5) 1.1199(4) 0.034(2) Uani 1.00 1 d
C(16) C 0.6179(5) 0.4361(5) 1.0085(3) 0.032(2) Uani 1.00 1 d
C(17) C 0.6017(5) 0.4793(5) 0.9430(3) 0.032(2) Uani 1.00 1 d
C(18) C 0.5812(5) 0.6041(5) 0.8396(3) 0.036(2) Uani 1.00 1 d
C(19) C 0.5495(5) 0.5134(4) 0.8106(4) 0.033(2) Uani 1.00 1 d
C(20) C 0.5191(5) 0.5041(5) 0.7396(4) 0.036(2) Uani 1.00 1 d
C(21) C 0.4680(6) 0.5352(7) 0.6013(4) 0.060(3) Uani 1.00 1 d
C(22) C 0.4518(7) 0.4437(7) 0.6078(4) 0.063(3) Uani 1.00 1 d
H(1) H 0.8645 0.5494 1.2367 0.049 Uiso 1.00 1 c
H(2) H 0.9417 0.5405 1.3030 0.049 Uiso 1.00 1 c
H(3) H 1.0420 0.6277 1.2484 0.055 Uiso 1.00 1 c
H(4) H 0.9524 0.6868 1.2531 0.055 Uiso 1.00 1 c
H(5) H 0.6686 0.2867 0.5392 0.063 Uiso 1.00 1 c
H(6) H 0.6923 0.4484 0.5471 0.070 Uiso 1.00 1 c
H(7) H 0.8002 0.2916 1.2367 0.067 Uiso 1.00 1 c
H(8) H 0.7781 0.3074 1.3114 0.067 Uiso 1.00 1 c
H(9) H 0.6282 0.2439 1.2708 0.081 Uiso 1.00 1 c
H(10) H 0.7073 0.1684 1.2715 0.081 Uiso 1.00 1 c
H(11) H 0.4560 0.5642 0.5563 0.070 Uiso 1.00 1 c
H(12) H 0.4279 0.4057 0.5680 0.073 Uiso 1.00 1 c

loop_
_atom_site_aniso_label
_atom_site_aniso_U_11
_atom_site_aniso_U_22
_atom_site_aniso_U_33
_atom_site_aniso_U_12
_atom_site_aniso_U_13
_atom_site_aniso_U_23
Br(1) 0.0850(7) 0.0598(5) 0.0528(5) 0.0178(5) 0.0071(5) 0.0093(5)
Br(2) 0.0691(6) 0.0841(7) 0.0633(6) -0.0120(5) 0.0274(5) -0.0233(5)
Br(3) 0.0669(6) 0.0536(5) 0.0400(4) -0.0092(4) 0.0002(4) -0.0039(4)
Br(4) 0.0688(6) 0.0788(6) 0.0286(4) 0.0022(5) -0.0080(4) -0.0091(4)
Se(1) 0.0535(5) 0.0263(3) 0.0224(3) -0.0021(3) -0.0002(3) -0.0003(3)
Se(2) 0.0503(5) 0.0280(3) 0.0231(3) -0.0022(3) -0.0027(3) 0.0014(3)
Se(3) 0.0550(5) 0.0518(5) 0.0273(4) -0.0070(4) 0.0017(3) -0.0113(3)
Se(4) 0.0630(5) 0.0469(4) 0.0291(4) 0.0052(4) 0.0027(4) 0.0046(3)
Se(5) 0.0481(5) 0.0293(3) 0.0263(3) -0.0029(3) 0.0043(3) 0.0015(3)
Se(6) 0.0729(6) 0.0295(3) 0.0241(3) -0.0077(3) 0.0008(4) 0.0017(3)
Se(7) 0.0583(5) 0.0450(4) 0.0288(4) 0.0011(4) 0.0045(3) 0.0109(3)
Se(8) 0.0673(6) 0.0417(4) 0.0358(4) -0.0045(4) -0.0059(4) -0.0013(4)
Ga(1) 0.0496(5) 0.0488(5) 0.0262(4) 0.0015(4) 0.0009(4) -0.0049(4)
S(1) 0.057(1) 0.042(1) 0.0221(8) 0.0142(9) -0.0012(8) -0.0004(8)
S(2) 0.064(1) 0.0297(8) 0.0310(9) -0.0057(8) 0.0006(9) -0.0046(8)
S(3) 0.072(1) 0.0308(9) 0.0244(8) -0.0124(9) 0.0004(9) -0.0019(8)
S(4) 0.051(1) 0.0329(8) 0.0233(8) -0.0021(8) 0.0009(8) -0.0013(7)
S(5) 0.049(1) 0.0384(9) 0.0265(8) -0.0042(8) 0.0013(8) -0.0026(8)
S(6) 0.080(1) 0.0340(9) 0.0319(9) -0.013(1) -0.005(1) 0.0076(8)
S(7) 0.060(1) 0.0285(8) 0.0303(9) -0.0032(8) -0.0009(9) 0.0042(8)
S(8) 0.057(1) 0.0322(9) 0.0267(9) -0.0050(8) 0.0001(9) 0.0035(8)
O(1) 0.074(4) 0.040(3) 0.035(3) -0.012(3) 0.003(3) -0.007(2)
O(2) 0.079(4) 0.038(3) 0.038(3) -0.013(3) 0.000(3) 0.012(2)
C(1) 0.050(5) 0.043(4) 0.030(4) -0.007(4) 0.007(3) -0.009(3)
C(2) 0.061(5) 0.037(4) 0.038(4) -0.007(4) 0.005(4) -0.009(3)
C(3) 0.031(4) 0.039(4) 0.022(3) 0.006(3) -0.001(3) -0.014(3)
C(4) 0.028(4) 0.032(3) 0.027(3) -0.001(3) 0.004(3) -0.002(3)
C(5) 0.041(4) 0.031(3) 0.019(3) -0.003(3) 0.008(3) 0.000(3)
C(6) 0.032(4) 0.035(3) 0.017(3) 0.001(3) 0.005(3) 0.005(3)
C(7) 0.053(5) 0.022(3) 0.030(3) 0.002(3) 0.004(3) -0.009(3)
C(8) 0.030(4) 0.040(4) 0.020(3) 0.001(3) 0.003(3) -0.003(3)
C(9) 0.035(4) 0.044(4) 0.024(3) 0.004(3) 0.002(3) -0.007(3)
C(10) 0.059(5) 0.085(7) 0.015(3) 0.007(5) -0.009(3) -0.002(4)
C(11) 0.060(6) 0.081(7) 0.032(4) 0.012(5) 0.001(4) 0.015(5)
C(12) 0.078(6) 0.056(5) 0.034(4) 0.001(5) -0.011(4) 0.000(4)
C(13) 0.133(9) 0.042(4) 0.026(4) -0.010(5) -0.000(5) 0.015(4)
C(14) 0.033(4) 0.036(4) 0.031(4) 0.007(3) 0.004(3) 0.000(3)
C(15) 0.040(4) 0.030(3) 0.028(3) -0.002(3) -0.005(3) 0.003(3)
C(16) 0.035(4) 0.036(3) 0.025(3) 0.001(3) 0.006(3) -0.004(3)
C(17) 0.034(4) 0.031(3) 0.028(3) -0.003(3) -0.004(3) -0.005(3)
C(18) 0.046(4) 0.033(4) 0.029(4) 0.005(3) 0.006(3) 0.012(3)
C(19) 0.045(4) 0.021(3) 0.032(4) -0.002(3) 0.001(3) 0.002(3)
C(20) 0.037(4) 0.045(4) 0.026(3) -0.001(3) 0.001(3) -0.000(3)
C(21) 0.065(6) 0.076(6) 0.033(4) 0.007(5) -0.006(4) 0.017(4)
C(22) 0.080(6) 0.069(6) 0.033(4) -0.001(5) -0.012(4) -0.000(4)

loop_
_atom_type_symbol
_atom_type_description
_atom_type_scat_dispersion_real
_atom_type_scat_dispersion_imag
_atom_type_scat_source
C C 0.003 0.002
;
International Tables for Crystallography
(1992, Vol. C, Tables 4.2.6.8 and 6.1.1.4)
;
H H 0.000 0.000
;
International Tables for Crystallography
(1992, Vol. C, Table 6.1.1.4)
;
O O 0.011 0.006
;
International Tables for Crystallography
(1992, Vol. C, Tables 4.2.6.8 and 6.1.1.4)
;
S S 0.125 0.123
;
International Tables for Crystallography
(1992, Vol. C, Tables 4.2.6.8 and 6.1.1.4)
;
Se Se -0.093 2.226
;
International Tables for Crystallography
(1992, Vol. C, Tables 4.2.6.8 and 6.1.1.4)
;
Ga Ga 0.231 1.608
;
International Tables for Crystallography
(1992, Vol. C, Tables 4.2.6.8 and 6.1.1.4)
;
Br Br -0.290 2.459
;
International Tables for Crystallography
(1992, Vol. C, Tables 4.2.6.8 and 6.1.1.4)
;

loop_
_geom_angle_atom_site_label_1
_geom_angle_atom_site_label_2
_geom_angle_atom_site_label_3
_geom_angle
_geom_angle_publ_flag
C(3) Se(1) C(5) 93.4(3) yes
C(4) Se(2) C(5) 93.3(3) yes
C(9) Se(3) C(10) 92.6(3) yes
C(9) Se(4) C(11) 93.4(4) yes
C(14) Se(5) C(16) 93.1(3) yes
C(15) Se(6) C(16) 93.1(3) yes
C(20) Se(7) C(21) 92.4(4) yes
C(20) Se(8) C(22) 93.1(4) yes
Br(1) Ga(1) Br(2) 109.75(5) yes
Br(1) Ga(1) Br(3) 109.09(4) yes
Br(1) Ga(1) Br(4) 113.32(5) yes
Br(2) Ga(1) Br(3) 109.60(5) yes
Br(2) Ga(1) Br(4) 109.21(5) yes
Br(3) Ga(1) Br(4) 105.76(4) yes
C(1) S(1) C(3) 97.9(3) yes
C(2) S(2) C(4) 105.0(3) yes
C(6) S(3) C(7) 97.0(3) yes
C(6) S(4) C(8) 96.7(3) yes
C(12) S(5) C(14) 98.9(3) yes
C(13) S(6) C(15) 103.6(3) yes
C(17) S(7) C(18) 96.4(3) yes
C(17) S(8) C(19) 96.8(3) yes
C(2) C(1) S(1) 113.2(6) yes
S(2) C(2) C(1) 116.0(5) yes
C(4) C(3) Se(1) 118.1(4) yes
C(4) C(3) S(1) 126.5(5) yes
Se(1) C(3) S(1) 115.0(3) yes
Se(2) C(4) S(2) 112.8(3) yes
Se(2) C(4) C(3) 119.5(5) yes
S(2) C(4) C(3) 127.7(5) yes
C(6) C(5) Se(1) 121.5(5) yes
C(6) C(5) Se(2) 123.5(5) yes
Se(1) C(5) Se(2) 114.9(3) yes
S(3) C(6) S(4) 114.9(3) yes
S(3) C(6) C(5) 120.1(5) yes
S(4) C(6) C(5) 125.0(5) yes
C(8) C(7) S(3) 113.2(5) yes
C(8) C(7) O(1) 125.9(6) yes
S(3) C(7) O(1) 120.8(5) yes
C(9) C(8) S(4) 123.3(5) yes
C(9) C(8) C(7) 119.4(6) yes
S(4) C(8) C(7) 117.3(5) yes
Se(3) C(9) Se(4) 115.1(3) yes
Se(3) C(9) C(8) 124.2(5) yes
Se(4) C(9) C(8) 120.6(5) yes
C(11) C(10) Se(3) 119.6(6) yes
Se(4) C(11) C(10) 119.2(6) yes
C(13) C(12) S(5) 114.7(6) yes
S(6) C(13) C(12) 114.0(6) yes
C(15) C(14) Se(5) 118.4(5) yes
C(15) C(14) S(5) 126.9(5) yes
Se(5) C(14) S(5) 114.4(4) yes
Se(6) C(15) S(6) 111.4(3) yes
Se(6) C(15) C(14) 119.3(5) yes
S(6) C(15) C(14) 129.3(5) yes
C(17) C(16) Se(5) 121.1(5) yes
C(17) C(16) Se(6) 122.9(5) yes
Se(5) C(16) Se(6) 116.0(3) yes
S(7) C(17) S(8) 116.3(4) yes
S(7) C(17) C(16) 121.5(5) yes
S(8) C(17) C(16) 122.1(5) yes
C(19) C(18) S(7) 113.2(5) yes
C(19) C(18) O(2) 127.2(6) yes
S(7) C(18) O(2) 119.6(5) yes
C(20) C(19) S(8) 122.5(5) yes
C(20) C(19) C(18) 120.1(6) yes
S(8) C(19) C(18) 117.3(5) yes
Se(7) C(20) Se(8) 115.0(3) yes
Se(7) C(20) C(19) 121.7(5) yes
Se(8) C(20) C(19) 123.3(5) yes
C(22) C(21) Se(7) 120.8(6) yes
Se(8) C(22) C(21) 118.7(6) yes

loop_
_geom_bond_atom_site_label_1
_geom_bond_atom_site_label_2
_geom_bond_distance
_geom_bond_publ_flag
Br(1) Ga(1) 2.320(1) yes
Br(2) Ga(1) 2.321(1) yes
Br(3) Ga(1) 2.357(1) yes
Br(4) Ga(1) 2.320(1) yes
Se(1) C(3) 1.911(6) yes
Se(1) C(5) 1.891(6) yes
Se(2) C(4) 1.900(6) yes
Se(2) C(5) 1.882(6) yes
Se(3) C(9) 1.876(7) yes
Se(3) C(10) 1.886(8) yes
Se(4) C(9) 1.871(7) yes
Se(4) C(11) 1.869(8) yes
Se(5) C(14) 1.895(7) yes
Se(5) C(16) 1.875(6) yes
Se(6) C(15) 1.895(7) yes
Se(6) C(16) 1.854(7) yes
Se(7) C(20) 1.875(7) yes
Se(7) C(21) 1.847(8) yes
Se(8) C(20) 1.857(7) yes
Se(8) C(22) 1.865(8) yes
S(1) C(1) 1.820(7) yes
S(1) C(3) 1.747(6) yes
S(2) C(2) 1.809(8) yes
S(2) C(4) 1.742(6) yes
S(3) C(6) 1.756(7) yes
S(3) C(7) 1.787(7) yes
S(4) C(6) 1.750(6) yes
S(4) C(8) 1.747(7) yes
S(5) C(12) 1.779(8) yes
S(5) C(14) 1.747(7) yes
S(6) C(13) 1.784(8) yes
S(6) C(15) 1.748(7) yes
S(7) C(17) 1.725(7) yes
S(7) C(18) 1.802(7) yes
S(8) C(17) 1.727(6) yes
S(8) C(19) 1.734(7) yes
O(1) C(7) 1.210(8) yes
O(2) C(18) 1.212(8) yes
C(1) C(2) 1.50(1) yes
C(3) C(4) 1.343(9) yes
C(5) C(6) 1.357(8) yes
C(7) C(8) 1.448(9) yes
C(8) C(9) 1.382(9) yes
C(10) C(11) 1.32(1) yes
C(12) C(13) 1.52(1) yes
C(14) C(15) 1.332(9) yes
C(16) C(17) 1.387(9) yes
C(18) C(19) 1.425(9) yes
C(19) C(20) 1.376(9) yes
C(21) C(22) 1.31(1) yes
